data_1509850
loop_
_publ_author_name
'Wang, R.-J.'
'Li, J.'
'Dilks, K.J.'
'Chen, Z.'

_publ_section_title
;
 Rb Cu1.2 Ag3.8 Se3 and Cs2 Cu2 Sb2 Se5 : novel quaternary intermetallics
 synthesized from superheated organic media
;
_journal_name_full 'Journal of Solid State Chemistry'
_journal_page_first 132
_journal_page_last 139
_journal_paper_doi 10.1006/jssc.1999.8187
_journal_volume 147
_journal_year 1999
_chemical_formula_sum 'Ag3.8 Cu1.2 Rb Se3'
_chemical_name_systematic 'Rb Cu1.2 Ag3.8 Se3'
_space_group_IT_number 125
_symmetry_space_group_name_Hall '-P 4a 2b'
_symmetry_space_group_name_H-M 'P 4/n b m :2'
_cell_angle_alpha 90
_cell_angle_beta 90
_cell_angle_gamma 90
_cell_formula_units_Z 2
_cell_length_a 5.991
_cell_length_b 5.991
_cell_length_c 10.918
_cell_volume 391.870
_citation_journal_id_ASTM JSSCBI
_cod_data_source_file silver3-x_124.cif
_cod_data_source_block Ag3.8Cu1.2Rb1Se3
_cod_original_cell_volume 391.8698
_cod_original_formula_sum 'Ag3.8 Cu1.2 Rb1 Se3'
_cod_database_code 1509850

loop_
_symmetry_equiv_pos_as_xyz
x,y,z
-y+1/2,x,z
-x+1/2,-y+1/2,z
y,-x+1/2,z
x,-y+1/2,-z
y,x,-z
-x+1/2,y,-z
-y+1/2,-x+1/2,-z
-x,-y,-z
y-1/2,-x,-z
x-1/2,y-1/2,-z
-y,x-1/2,-z
-x,y-1/2,z
-y,-x,z
x-1/2,-y,z
y-1/2,x-1/2,z

loop_
_atom_site_label
_atom_site_type_symbol
_atom_site_fract_x
_atom_site_fract_y
_atom_site_fract_z
_atom_site_occupancy
_atom_site_U_iso_or_equiv
Ag2 Ag+1 0.05 0.55 0.18848 0.7 0.0
Cu1 Cu+1 0.05 0.55 0.18848 0.3 0.0
Ag1 Ag+1 0.25 0.25 0 1 0.0
Se2 Se-2 0.25 0.25 0.3162 1 0.0
Se1 Se-2 0.25 0.75 0 1 0.0
Rb1 Rb+1 0.25 0.75 0.5 1 0.0
